data_7048397
loop_
_publ_author_name
'Slater-Parry, Mari E'
'Durrant, James P.'
'Howells, Joshua M.'
'Pitak, Mateusz B.'
'Horton, Peter N.'
'Klooster, Wim T.'
'Coles, Simon J.'
'O'Connor, Helen M'
'Brechin, Euan K.'
'Barra, Anne-Laure'
'Jones, Leigh F.'

_publ_section_title
;
 Crowding out: ligand modifications and their structure directing effects
 on brucite-like {M<sub>x</sub>(\m<sub>3</sub>-OH)<sub>y</sub>} (M =
 Co(ii), Ni(ii)) core growth within polymetallic cages.
;
_journal_issue 4
_journal_name_full 'Dalton transactions (Cambridge, England : 2003)'
_journal_page_first 1477
_journal_page_last 1488
_journal_paper_doi 10.1039/c8dt04229b
_journal_volume 48
_journal_year 2019
_chemical_formula_moiety 'C30 H28 N2 Ni O4'
_chemical_formula_sum 'C30 H28 N2 Ni O4'
_chemical_formula_weight 539.25
_chemical_properties_physical Moisture-sensitive
_space_group_crystal_system triclinic
_space_group_IT_number 2
_space_group_name_Hall '-P 1'
_space_group_name_H-M_alt 'P -1'
_symmetry_space_group_name_Hall '-P 1'
_symmetry_space_group_name_H-M 'P -1'
_atom_sites_solution_hydrogens geom
_atom_sites_solution_primary direct
_audit_creation_date 2016-05-17
_audit_creation_method
;
Olex2 1.2
(compiled 2016.02.19 svn.r3266 for OlexSys, GUI svn.r5155)
;
_audit_update_record
;
2018-12-12 deposited with the CCDC.
2018-12-20 downloaded from the CCDC.
;
_cell_angle_alpha 69.232(4)
_cell_angle_beta 87.650(4)
_cell_angle_gamma 89.471(4)
_cell_formula_units_Z 1
_cell_length_a 6.7178(3)
_cell_length_b 9.3940(4)
_cell_length_c 10.1699(4)
_cell_measurement_reflns_used 6995
_cell_measurement_temperature 100(2)
_cell_measurement_theta_max 29.4810
_cell_measurement_theta_min 2.3460
_cell_volume 599.58(5)
_computing_cell_refinement 'CrysAlisPro 1.171.38.41 (Rigaku OD, 2015)'
_computing_data_collection
;
CrystalClear-SM Expert 3.1 b27 (Rigaku, 2013)
;
_computing_data_reduction 'CrysAlisPro 1.171.38.41 (Rigaku OD, 2015)'
_computing_molecular_graphics 'Olex2 (Dolomanov et al., 2009)'
_computing_publication_material 'Olex2 (Dolomanov et al., 2009)'
_computing_structure_refinement 'ShelXL (Sheldrick, 2015)'
_computing_structure_solution 'ShelXT (Sheldrick, 2015)'
_diffrn_ambient_temperature 100(2)
_diffrn_detector 'CCD area detector'
_diffrn_detector_area_resol_mean 28.5714
_diffrn_detector_type 'Rigaku HG Saturn724+ (2x2 bin mode)'
_diffrn_measured_fraction_theta_full 0.999
_diffrn_measured_fraction_theta_max 0.888
_diffrn_measurement_details
;
List of Runs (angles in degrees, time in seconds):

  # Type    Start    End  Width  t~exp~   \w     \q     \k     \f   Frames
#--------------------------------------------------------------------------
  1  \w   -106.00  74.00   1.00    5.00    --  -16.00   0.00 114.00  180
  2  \w    -70.00  23.00   1.00    5.00    --  -16.00 -72.00-115.00   93
  3  \w    -61.00  23.00   1.00    5.00    --  -16.00 -72.00  81.00   84
  4  \w    -30.00  -2.00   1.00    5.00    --  -16.00  72.00  16.00   28
  5  \w    -63.00 -48.00   1.00    5.00    --  -16.00 -72.00-148.00   15
  6  \w   -106.00  23.00   1.00    5.00    --  -16.00 -72.00  49.00  129
  7  \w    -49.00 -26.00   1.00    5.00    --  -16.00   0.00-148.00   23
;
_diffrn_measurement_device 'four-circle \k diffractometer'
_diffrn_measurement_device_type 'Rigaku AFC12 (Right)'
_diffrn_measurement_method 'profile data from \w-scans'
_diffrn_measurement_specimen_support 'MiTeGen MicroMesh'
_diffrn_radiation_collimation 0.3
_diffrn_radiation_monochromator 'Confocal mirrors, HF Varimax'
_diffrn_radiation_probe x-ray
_diffrn_radiation_type 'Mo K\a'
_diffrn_radiation_wavelength 0.71075
_diffrn_radiation_xray_symbol K-L~3~
_diffrn_reflns_av_R_equivalents 0.0221
_diffrn_reflns_av_unetI/netI 0.0211
_diffrn_reflns_Laue_measured_fraction_full 0.999
_diffrn_reflns_Laue_measured_fraction_max 0.888
_diffrn_reflns_limit_h_max 9
_diffrn_reflns_limit_h_min -8
_diffrn_reflns_limit_k_max 12
_diffrn_reflns_limit_k_min -9
_diffrn_reflns_limit_l_max 13
_diffrn_reflns_limit_l_min -13
_diffrn_reflns_number 8112
_diffrn_reflns_point_group_measured_fraction_full 0.999
_diffrn_reflns_point_group_measured_fraction_max 0.888
_diffrn_reflns_theta_full 26.000
_diffrn_reflns_theta_max 29.681
_diffrn_reflns_theta_min 2.143
_diffrn_source 'Rotating Anode'
_diffrn_source_current 55.0
_diffrn_source_power 2.475
_diffrn_source_target Mo
_diffrn_source_type 'Rotating Anode'
_diffrn_source_voltage 45.0
_exptl_absorpt_coefficient_mu 0.851
_exptl_absorpt_correction_T_max 1.00000
_exptl_absorpt_correction_T_min 0.90228
_exptl_absorpt_correction_type multi-scan
_exptl_absorpt_process_details
;
CrysAlisPro 1.171.38.41 (Rigaku Oxford Diffraction, 2015)
Empirical absorption correction using spherical harmonics,
 implemented in SCALE3 ABSPACK scaling algorithm.
;
_exptl_crystal_colour brown
_exptl_crystal_colour_primary brown
_exptl_crystal_density_diffrn 1.493
_exptl_crystal_description 'irregular fragment'
_exptl_crystal_F_000 282
_exptl_crystal_preparation 'Magnetic properties'
_exptl_crystal_recrystallization_method 'Re-crystallisation from solvent: methanol'
_exptl_crystal_size_max 0.14
_exptl_crystal_size_mid 0.1
_exptl_crystal_size_min 0.04
_refine_diff_density_max 0.495
_refine_diff_density_min -0.451
_refine_diff_density_rms 0.138
_refine_ls_extinction_method none
_refine_ls_goodness_of_fit_ref 1.185
_refine_ls_hydrogen_treatment constr
_refine_ls_matrix_type full
_refine_ls_number_parameters 170
_refine_ls_number_reflns 3018
_refine_ls_number_restraints 0
_refine_ls_restrained_S_all 1.185
_refine_ls_R_factor_all 0.0306
_refine_ls_R_factor_gt 0.0293
_refine_ls_shift/su_max 0.000
_refine_ls_shift/su_mean 0.000
_refine_ls_structure_factor_coef Fsqd
_refine_ls_weighting_details 'w=1/[\s^2^(Fo^2^)+(0.0491P)^2^+0.2447P] where P=(Fo^2^+2Fc^2^)/3'
_refine_ls_weighting_scheme calc
_refine_ls_wR_factor_gt 0.0883
_refine_ls_wR_factor_ref 0.0890
_reflns_Friedel_coverage 0.000
_reflns_number_gt 2929
_reflns_number_total 3018
_reflns_threshold_expression 'I > 2\s(I)'
_cod_data_source_file c8dt04229b2.cif
_cod_data_source_block 2016ncs0311
_cod_depositor_comments 'Adding full bibliography for 7048397--7048403.cif.'
_cod_database_code 7048397
_chemical_oxdiff_formula 'C15 H20 N2 O Ni'
_shelx_space_group_comment
;
The symmetry employed for this shelxl refinement is uniquely defined
by the following loop, which should always be used as a source of
symmetry information in preference to the above space-group names.
They are only intended as comments.
;
_shelx_estimated_absorpt_t_max 0.967
_shelx_estimated_absorpt_t_min 0.890
_reflns_odcompleteness_completeness 88.81
_reflns_odcompleteness_iscentric 1
_reflns_odcompleteness_theta 29.62
_olex2_refinement_description
;
1. Fixed Uiso
 At 1.2 times of:
  All C(H) groups, All C(H,H) groups
 At 1.5 times of:
  All C(H,H,H) groups
2.a Secondary CH2 refined with riding coordinates:
 C7(H7A,H7B)
2.b Aromatic/amide H refined with riding coordinates:
 C1(H1), C2(H2), C3(H3), C4(H4), C5(H5), C8(H8), C10(H10), C11(H11), C12(H12)
2.c Idealised Me refined as rotating group:
 C15(H15A,H15B,H15C)
;
_shelx_shelxl_version_number 2014/7
_olex2_submission_special_instructions 'No special instructions were received'
_oxdiff_exptl_absorpt_empirical_details
;
Empirical correction (ABSPACK) includes:
- Absorption correction using spherical harmonics
- Frame scaling
- Detector area scaling
;
_oxdiff_exptl_absorpt_empirical_full_max 1.357
_oxdiff_exptl_absorpt_empirical_full_min 0.637

loop_
_space_group_symop_operation_xyz
'x, y, z'
'-x, -y, -z'

loop_
_atom_site_label
_atom_site_type_symbol
_atom_site_fract_x
_atom_site_fract_y
_atom_site_fract_z
_atom_site_U_iso_or_equiv
_atom_site_adp_type
_atom_site_occupancy
_atom_site_site_symmetry_order
_atom_site_calc_flag
_atom_site_refinement_flags_posn
_atom_site_refinement_flags_adp
_atom_site_refinement_flags_occupancy
Ni1 Ni 0.5000 0.5000 0.5000 0.01065(9) Uani 1 2 d S T P
O1 O 0.63504(16) 0.39369(12) 0.65862(11) 0.0140(2) Uani 1 1 d . . .
O2 O 0.79012(16) 0.27588(12) 0.92028(11) 0.0146(2) Uani 1 1 d . . .
N1 N 0.67249(18) 0.42840(14) 0.38205(12) 0.0122(2) Uani 1 1 d . . .
C1 C 0.4999(2) 0.17102(17) 0.31785(15) 0.0171(3) Uani 1 1 d . . .
H1 H 0.6163 0.1408 0.3706 0.020 Uiso 1 1 calc R . .
C2 C 0.3625(3) 0.06244(18) 0.31768(16) 0.0203(3) Uani 1 1 d . . .
H2 H 0.3843 -0.0418 0.3713 0.024 Uiso 1 1 calc R . .
C3 C 0.1936(3) 0.1044(2) 0.24013(18) 0.0215(3) Uani 1 1 d . . .
H3 H 0.0990 0.0296 0.2408 0.026 Uiso 1 1 calc R . .
C4 C 0.1632(2) 0.25663(19) 0.16135(17) 0.0197(3) Uani 1 1 d . . .
H4 H 0.0487 0.2860 0.1063 0.024 Uiso 1 1 calc R . .
C5 C 0.2995(2) 0.36607(18) 0.16272(16) 0.0166(3) Uani 1 1 d . . .
H5 H 0.2768 0.4703 0.1095 0.020 Uiso 1 1 calc R . .
C6 C 0.4687(2) 0.32483(17) 0.24107(15) 0.0136(3) Uani 1 1 d . . .
C7 C 0.6184(2) 0.44446(17) 0.23831(14) 0.0135(3) Uani 1 1 d . . .
H7A H 0.7396 0.4350 0.1833 0.016 Uiso 1 1 calc R . .
H7B H 0.5617 0.5468 0.1913 0.016 Uiso 1 1 calc R . .
C8 C 0.8430(2) 0.36601(16) 0.41759(15) 0.0131(3) Uani 1 1 d . . .
H8 H 0.9231 0.3486 0.3456 0.016 Uiso 1 1 calc R . .
C9 C 0.9246(2) 0.32021(16) 0.55412(15) 0.0131(3) Uani 1 1 d . . .
C10 C 1.1154(2) 0.25534(17) 0.57165(16) 0.0148(3) Uani 1 1 d . . .
H10 H 1.1890 0.2478 0.4927 0.018 Uiso 1 1 calc R . .
C11 C 1.1964(2) 0.20271(17) 0.70199(16) 0.0166(3) Uani 1 1 d . . .
H11 H 1.3268 0.1613 0.7132 0.020 Uiso 1 1 calc R . .
C12 C 1.0844(2) 0.21094(16) 0.81761(16) 0.0148(3) Uani 1 1 d . . .
H12 H 1.1392 0.1739 0.9081 0.018 Uiso 1 1 calc R . .
C13 C 0.8963(2) 0.27167(16) 0.80280(15) 0.0127(3) Uani 1 1 d . . .
C14 C 0.8111(2) 0.33264(16) 0.66895(15) 0.0120(3) Uani 1 1 d . . .
C15 C 0.6329(2) 0.16565(18) 0.96393(16) 0.0178(3) Uani 1 1 d . . .
H15A H 0.5479 0.1783 0.8846 0.027 Uiso 1 1 calc GR . .
H15B H 0.5534 0.1800 1.0412 0.027 Uiso 1 1 calc GR . .
H15C H 0.6897 0.0631 0.9959 0.027 Uiso 1 1 calc GR . .

loop_
_atom_site_aniso_label
_atom_site_aniso_U_11
_atom_site_aniso_U_22
_atom_site_aniso_U_33
_atom_site_aniso_U_23
_atom_site_aniso_U_13
_atom_site_aniso_U_12
Ni1 0.01083(14) 0.01351(14) 0.00822(13) -0.00447(10) -0.00203(9) 0.00203(9)
O1 0.0126(5) 0.0192(5) 0.0104(5) -0.0054(4) -0.0017(4) 0.0039(4)
O2 0.0170(5) 0.0171(5) 0.0114(5) -0.0069(4) -0.0020(4) 0.0004(4)
N1 0.0134(6) 0.0145(5) 0.0094(5) -0.0049(4) -0.0011(4) -0.0006(4)
C1 0.0201(7) 0.0190(7) 0.0130(6) -0.0068(6) -0.0021(5) 0.0020(6)
C2 0.0283(8) 0.0172(7) 0.0160(7) -0.0071(6) 0.0023(6) -0.0013(6)
C3 0.0223(8) 0.0253(8) 0.0224(8) -0.0153(6) 0.0031(6) -0.0046(6)
C4 0.0170(7) 0.0273(8) 0.0214(7) -0.0164(6) -0.0030(6) 0.0023(6)
C5 0.0186(7) 0.0190(7) 0.0155(7) -0.0100(6) -0.0035(5) 0.0039(6)
C6 0.0160(7) 0.0170(7) 0.0102(6) -0.0078(5) 0.0000(5) 0.0014(5)
C7 0.0153(7) 0.0172(7) 0.0091(6) -0.0062(5) -0.0007(5) 0.0006(5)
C8 0.0138(6) 0.0151(6) 0.0115(6) -0.0061(5) 0.0010(5) -0.0008(5)
C9 0.0123(6) 0.0138(6) 0.0133(6) -0.0050(5) -0.0016(5) -0.0005(5)
C10 0.0132(6) 0.0161(6) 0.0161(7) -0.0070(5) 0.0004(5) -0.0001(5)
C11 0.0125(7) 0.0179(7) 0.0204(7) -0.0077(6) -0.0036(5) 0.0023(5)
C12 0.0155(7) 0.0145(6) 0.0151(6) -0.0053(5) -0.0053(5) 0.0004(5)
C13 0.0141(6) 0.0130(6) 0.0120(6) -0.0055(5) -0.0014(5) -0.0001(5)
C14 0.0118(6) 0.0115(6) 0.0134(6) -0.0049(5) -0.0024(5) 0.0000(5)
C15 0.0191(7) 0.0180(7) 0.0148(6) -0.0043(5) 0.0024(5) -0.0008(6)

loop_
_atom_type_symbol
_atom_type_description
_atom_type_scat_dispersion_real
_atom_type_scat_dispersion_imag
_atom_type_scat_source
C C 0.0033 0.0016 'International Tables Vol C Tables 4.2.6.8 and 6.1.1.4'
H H 0.0000 0.0000 'International Tables Vol C Tables 4.2.6.8 and 6.1.1.4'
N N 0.0061 0.0033 'International Tables Vol C Tables 4.2.6.8 and 6.1.1.4'
Ni Ni 0.3393 1.1124 'International Tables Vol C Tables 4.2.6.8 and 6.1.1.4'
O O 0.0106 0.0060 'International Tables Vol C Tables 4.2.6.8 and 6.1.1.4'

loop_
_geom_angle_atom_site_label_1
_geom_angle_atom_site_label_2
_geom_angle_atom_site_label_3
_geom_angle
_geom_angle_site_symmetry_1
_geom_angle_site_symmetry_3
O1 Ni1 O1 180.0 . 2_666
O1 Ni1 N1 87.46(5) 2_666 .
O1 Ni1 N1 92.54(5) 2_666 2_666
O1 Ni1 N1 92.54(5) . .
O1 Ni1 N1 87.46(5) . 2_666
N1 Ni1 N1 180.00(6) . 2_666
C14 O1 Ni1 129.30(10) . .
C13 O2 C15 112.45(11) . .
C7 N1 Ni1 121.23(9) . .
C8 N1 Ni1 124.50(10) . .
C8 N1 C7 114.26(12) . .
C2 C1 H1 119.8 . .
C2 C1 C6 120.46(15) . .
C6 C1 H1 119.8 . .
C1 C2 H2 119.8 . .
C3 C2 C1 120.46(15) . .
C3 C2 H2 119.8 . .
C2 C3 H3 120.2 . .
C2 C3 C4 119.51(15) . .
C4 C3 H3 120.2 . .
C3 C4 H4 119.9 . .
C3 C4 C5 120.16(15) . .
C5 C4 H4 119.9 . .
C4 C5 H5 119.7 . .
C6 C5 C4 120.63(14) . .
C6 C5 H5 119.7 . .
C1 C6 C7 121.17(13) . .
C5 C6 C1 118.76(14) . .
C5 C6 C7 120.03(13) . .
N1 C7 C6 111.11(11) . .
N1 C7 H7A 109.4 . .
N1 C7 H7B 109.4 . .
C6 C7 H7A 109.4 . .
C6 C7 H7B 109.4 . .
H7A C7 H7B 108.0 . .
N1 C8 H8 116.6 . .
N1 C8 C9 126.80(14) . .
C9 C8 H8 116.6 . .
C10 C9 C8 118.32(13) . .
C10 C9 C14 121.19(13) . .
C14 C9 C8 120.40(13) . .
C9 C10 H10 119.7 . .
C11 C10 C9 120.59(14) . .
C11 C10 H10 119.7 . .
C10 C11 H11 120.5 . .
C10 C11 C12 119.07(14) . .
C12 C11 H11 120.5 . .
C11 C12 H12 119.4 . .
C13 C12 C11 121.11(14) . .
C13 C12 H12 119.4 . .
O2 C13 C14 119.52(13) . .
C12 C13 O2 119.13(13) . .
C12 C13 C14 121.34(14) . .
O1 C14 C9 123.86(13) . .
O1 C14 C13 119.51(13) . .
C9 C14 C13 116.62(13) . .
O2 C15 H15A 109.5 . .
O2 C15 H15B 109.5 . .
O2 C15 H15C 109.5 . .
H15A C15 H15B 109.5 . .
H15A C15 H15C 109.5 . .
H15B C15 H15C 109.5 . .

loop_
_geom_bond_atom_site_label_1
_geom_bond_atom_site_label_2
_geom_bond_distance
_geom_bond_site_symmetry_2
Ni1 O1 1.8394(10) .
Ni1 O1 1.8394(10) 2_666
Ni1 N1 1.9178(12) .
Ni1 N1 1.9178(12) 2_666
O1 C14 1.3013(17) .
O2 C13 1.3788(17) .
O2 C15 1.4282(19) .
N1 C7 1.4757(17) .
N1 C8 1.2877(19) .
C1 H1 0.9500 .
C1 C2 1.382(2) .
C1 C6 1.396(2) .
C2 H2 0.9500 .
C2 C3 1.382(2) .
C3 H3 0.9500 .
C3 C4 1.387(2) .
C4 H4 0.9500 .
C4 C5 1.387(2) .
C5 H5 0.9500 .
C5 C6 1.387(2) .
C6 C7 1.507(2) .
C7 H7A 0.9900 .
C7 H7B 0.9900 .
C8 H8 0.9500 .
C8 C9 1.4309(19) .
C9 C10 1.405(2) .
C9 C14 1.407(2) .
C10 H10 0.9500 .
C10 C11 1.374(2) .
C11 H11 0.9500 .
C11 C12 1.395(2) .
C12 H12 0.9500 .
C12 C13 1.373(2) .
C13 C14 1.4191(19) .
C15 H15A 0.9800 .
C15 H15B 0.9800 .
C15 H15C 0.9800 .

loop_
_geom_torsion_atom_site_label_1
_geom_torsion_atom_site_label_2
_geom_torsion_atom_site_label_3
_geom_torsion_atom_site_label_4
_geom_torsion
_geom_torsion_site_symmetry_1
Ni1 O1 C14 C9 -8.9(2) .
Ni1 O1 C14 C13 172.23(10) .
Ni1 N1 C7 C6 -78.33(14) .
Ni1 N1 C8 C9 8.8(2) .
O2 C13 C14 O1 1.0(2) .
O2 C13 C14 C9 -177.97(12) .
N1 Ni1 O1 C14 16.23(13) .
N1 Ni1 O1 C14 -163.77(13) 2_666
N1 C8 C9 C10 -179.25(14) .
N1 C8 C9 C14 4.1(2) .
C1 C2 C3 C4 0.4(2) .
C1 C6 C7 N1 -50.41(18) .
C2 C1 C6 C5 -1.2(2) .
C2 C1 C6 C7 -179.07(13) .
C2 C3 C4 C5 -1.3(2) .
C3 C4 C5 C6 0.8(2) .
C4 C5 C6 C1 0.4(2) .
C4 C5 C6 C7 178.28(13) .
C5 C6 C7 N1 131.76(14) .
C6 C1 C2 C3 0.8(2) .
C7 N1 C8 C9 -172.42(14) .
C8 N1 C7 C6 102.81(14) .
C8 C9 C10 C11 -176.81(14) .
C8 C9 C14 O1 -4.6(2) .
C8 C9 C14 C13 174.33(13) .
C9 C10 C11 C12 1.6(2) .
C10 C9 C14 O1 178.92(13) .
C10 C9 C14 C13 -2.2(2) .
C10 C11 C12 C13 -0.5(2) .
C11 C12 C13 O2 179.25(13) .
C11 C12 C13 C14 -2.0(2) .
C12 C13 C14 O1 -177.76(13) .
C12 C13 C14 C9 3.3(2) .
C14 C9 C10 C11 -0.2(2) .
C15 O2 C13 C12 -106.41(15) .
C15 O2 C13 C14 74.82(16) .
